data_4322593
loop_
_publ_author_name
'M. Laguna'
'M. D. Villacampa'
'M. Contel'
'J. Garrido'

_publ_section_title
;
 Hexanuclear Mercury-Silver Complexes. Novel Coordination for Bridging
 Mesityl and Triflate Groups
;
_journal_name_full 'Inorganic Chemistry'
_journal_page_first 133
_journal_page_last 135
_journal_paper_doi 10.1021/ic970699i
_journal_volume 37
_journal_year 1998
_chemical_formula_sum 'C41 H46 Ag4 Cl2 F12 Hg2 O12 S4'
_chemical_formula_weight 1990.58
_chemical_name_common Lola3
_chemical_name_systematic
;

 ?

;
_space_group_IT_number 2
_symmetry_cell_setting triclinic
_symmetry_space_group_name_Hall '-P 1'
_symmetry_space_group_name_H-M 'P -1'
_atom_sites_solution_hydrogens geom
_atom_sites_solution_primary direct
_atom_sites_solution_secondary difmap
_audit_creation_method SHELXL
_cell_angle_alpha 102.78(2)
_cell_angle_beta 101.380(10)
_cell_angle_gamma 92.38(2)
_cell_formula_units_Z 2
_cell_length_a 11.540(2)
_cell_length_b 12.299(3)
_cell_length_c 20.885(5)
_cell_measurement_reflns_used 52
_cell_measurement_temperature 173(2)
_cell_measurement_theta_max 16
_cell_measurement_theta_min 12.5
_cell_volume 2822.7(11)
_computing_cell_refinement Dif4
_computing_data_collection Dif4
_computing_data_reduction Redu4
_computing_molecular_graphics 'Siemens xp'
_computing_publication_material SHELXL-93
_computing_structure_refinement 'SHELXL-93 (Sheldrick, 1993)'
_computing_structure_solution 'SHELXS-86 (Sheldrick, 1990)'
_diffrn_ambient_temperature 173(2)
_diffrn_measurement_device 'Siemens Stoe AED-2'
_diffrn_measurement_method Omega/Theta
_diffrn_radiation_monochromator graphite
_diffrn_radiation_source 'fine-focus sealed tube'
_diffrn_radiation_type MoK\a
_diffrn_radiation_wavelength 0.71073
_diffrn_reflns_av_R_equivalents 0.0491
_diffrn_reflns_av_sigmaI/netI 0.0896
_diffrn_reflns_limit_h_max 1
_diffrn_reflns_limit_h_min -12
_diffrn_reflns_limit_k_max 13
_diffrn_reflns_limit_k_min -13
_diffrn_reflns_limit_l_max 23
_diffrn_reflns_limit_l_min -22
_diffrn_reflns_number 8814
_diffrn_reflns_theta_max 23.50
_diffrn_reflns_theta_min 2.05
_diffrn_standards_decay_% 0
_diffrn_standards_interval_time 60
_diffrn_standards_number 3
_exptl_absorpt_coefficient_mu 7.116
_exptl_absorpt_correction_T_max 0.991
_exptl_absorpt_correction_T_min 0.708
_exptl_absorpt_correction_type Psi-scans
_exptl_crystal_colour colourless
_exptl_crystal_density_diffrn 2.342
_exptl_crystal_description tablet
_exptl_crystal_F_000 1884
_exptl_crystal_size_max 0.34
_exptl_crystal_size_mid 0.19
_exptl_crystal_size_min 0.19
_refine_diff_density_max 0.919
_refine_diff_density_min -1.137
_refine_diff_density_rms 0.177
_refine_ls_extinction_method none
_refine_ls_goodness_of_fit_all 1.000
_refine_ls_goodness_of_fit_obs 1.062
_refine_ls_hydrogen_treatment 'rigid methyls, others riding'
_refine_ls_matrix_type full
_refine_ls_number_parameters 706
_refine_ls_number_reflns 8293
_refine_ls_number_restraints 0
_refine_ls_restrained_S_all 1.015
_refine_ls_restrained_S_obs 1.062
_refine_ls_R_factor_all 0.0944
_refine_ls_R_factor_obs 0.0418
_refine_ls_shift/esd_max -0.304
_refine_ls_shift/esd_mean 0.005
_refine_ls_structure_factor_coef Fsqd
_refine_ls_weighting_details 'w=1/[\s^2^(Fo^2^)+(0.0339P)^2^+0.0000P] where P=(Fo^2^+2Fc^2^)/3'
_refine_ls_weighting_scheme calc
_refine_ls_wR_factor_all 0.0877
_refine_ls_wR_factor_obs 0.0727
_reflns_number_observed 5446
_reflns_number_total 8298
_reflns_observed_criterion >2sigma(I)
_cod_data_source_file ic970699i.cif
_cod_data_source_block lola3
_cod_depositor_comments
;
The following automatic conversions were performed:

'_refine_ls_weighting_scheme' value 'calc
w=1/[\s^2^(Fo^2^)+(0.0339P)^2^+0.0000P] where P=(Fo^2^+2Fc^2^)/3' was
changed to 'calc'. New tag '_refine_ls_weighting_details' was
created. The value of the new tag was set to
'w=1/[\s^2^(Fo^2^)+(0.0339P)^2^+0.0000P] where P=(Fo^2^+2Fc^2^)/3'.

Automatic conversion script
Id: cif_fix_values 3143 2015-03-26 13:38:13Z robertas 
;
_cod_database_code 4322593

loop_
_symmetry_equiv_pos_as_xyz
'x, y, z'
'-x, -y, -z'

loop_
_atom_site_aniso_label
_atom_site_aniso_U_11
_atom_site_aniso_U_22
_atom_site_aniso_U_33
_atom_site_aniso_U_23
_atom_site_aniso_U_13
_atom_site_aniso_U_12
Ag1 0.0302(5) 0.0367(6) 0.0281(5) 0.0038(4) 0.0135(4) 0.0002(4)
Ag2 0.0391(6) 0.0331(6) 0.0280(5) 0.0061(4) 0.0184(4) 0.0046(4)
Ag3 0.0389(6) 0.0339(6) 0.0344(6) 0.0064(4) 0.0186(5) 0.0077(4)
Ag4 0.0361(6) 0.0384(6) 0.0293(5) 0.0055(4) 0.0154(4) -0.0002(4)
Hg1 0.0218(3) 0.0209(3) 0.0246(3) 0.0053(2) 0.0070(2) 0.0009(2)
Hg2 0.0240(3) 0.0259(3) 0.0262(3) 0.0083(2) 0.0076(2) 0.0016(2)
C1 0.023(6) 0.016(6) 0.016(6) 0.005(5) 0.005(5) -0.006(5)
C2 0.022(6) 0.024(7) 0.029(7) 0.010(5) 0.002(5) -0.006(5)
C3 0.040(8) 0.033(8) 0.035(7) 0.010(6) 0.005(6) 0.001(6)
C4 0.028(7) 0.034(7) 0.021(6) 0.009(5) 0.012(5) -0.001(6)
C5 0.028(7) 0.035(8) 0.031(7) 0.013(6) -0.001(6) -0.011(6)
C6 0.033(7) 0.035(7) 0.013(6) 0.008(5) 0.016(5) 0.014(6)
C7 0.018(7) 0.045(8) 0.059(9) 0.021(7) -0.004(6) 0.003(6)
C8 0.068(10) 0.037(8) 0.038(8) 0.017(6) 0.008(7) 0.003(7)
C9 0.039(8) 0.033(8) 0.037(7) 0.014(6) -0.007(6) -0.003(6)
C11 0.032(7) 0.015(6) 0.021(6) 0.001(5) 0.015(5) 0.011(5)
C12 0.020(7) 0.047(8) 0.020(6) 0.003(6) 0.007(5) 0.011(6)
C13 0.042(8) 0.020(7) 0.033(7) 0.016(6) 0.011(6) 0.001(6)
C14 0.055(9) 0.023(7) 0.036(8) 0.006(6) 0.029(7) 0.008(6)
C15 0.012(6) 0.052(9) 0.032(7) 0.007(6) 0.012(5) -0.001(6)
C16 0.034(8) 0.030(7) 0.028(7) 0.006(6) 0.009(6) 0.004(6)
C17 0.024(7) 0.040(8) 0.037(7) 0.009(6) 0.024(6) 0.007(6)
C18 0.057(9) 0.028(8) 0.068(10) 0.007(7) 0.036(8) -0.004(7)
C19 0.024(7) 0.045(8) 0.034(7) 0.018(6) 0.005(6) 0.001(6)
C21 0.014(6) 0.035(7) 0.025(6) 0.011(5) 0.011(5) 0.010(5)
C22 0.031(7) 0.033(7) 0.022(6) 0.014(5) 0.012(5) 0.001(6)
C23 0.015(6) 0.039(8) 0.029(7) 0.010(6) 0.002(5) 0.002(5)
C24 0.036(7) 0.022(7) 0.026(7) 0.004(5) 0.014(6) 0.001(5)
C25 0.034(7) 0.036(8) 0.024(6) 0.006(6) 0.010(6) 0.017(6)
C26 0.018(6) 0.028(7) 0.015(6) -0.002(5) -0.002(5) 0.006(5)
C27 0.030(7) 0.042(8) 0.035(7) 0.022(6) 0.008(6) 0.009(6)
C28 0.044(8) 0.030(7) 0.040(8) 0.000(6) 0.003(6) 0.006(6)
C29 0.032(8) 0.055(9) 0.044(8) 0.022(7) -0.002(6) 0.001(7)
C31 0.032(7) 0.029(7) 0.010(6) 0.001(5) 0.010(5) 0.007(5)
C32 0.030(7) 0.038(8) 0.019(6) 0.000(6) 0.018(6) -0.007(6)
C33 0.021(7) 0.052(9) 0.030(7) -0.006(6) 0.013(6) -0.006(6)
C34 0.048(9) 0.028(7) 0.019(6) -0.007(5) 0.010(6) -0.001(6)
C35 0.056(9) 0.037(8) 0.031(7) 0.019(6) 0.019(7) 0.009(7)
C36 0.034(7) 0.027(7) 0.018(6) -0.003(5) 0.007(5) 0.007(6)
C37 0.034(8) 0.054(9) 0.033(7) 0.016(7) 0.001(6) 0.000(6)
C38 0.047(9) 0.030(8) 0.062(9) 0.013(7) 0.026(7) 0.002(6)
C39 0.031(7) 0.045(8) 0.022(6) -0.002(6) 0.009(6) 0.007(6)
C40 0.016(7) 0.042(9) 0.046(9) 0.004(7) 0.003(6) -0.006(6)
C41 0.047(10) 0.059(11) 0.061(11) -0.010(8) 0.032(8) -0.008(8)
C42 0.032(8) 0.038(8) 0.038(8) 0.020(7) -0.002(6) 0.000(6)
C43 0.045(10) 0.083(12) 0.047(9) 0.029(9) 0.008(8) 0.034(9)
S1 0.030(2) 0.034(2) 0.033(2) 0.0086(14) 0.0057(14) -0.0030(14)
S2 0.029(2) 0.040(2) 0.032(2) 0.0042(14) 0.0053(14) 0.0017(14)
S3 0.018(2) 0.028(2) 0.023(2) 0.0073(13) 0.0041(12) 0.0034(12)
S4 0.023(2) 0.035(2) 0.022(2) 0.0093(13) 0.0022(13) 0.0047(14)
O1 0.032(5) 0.038(5) 0.035(5) 0.007(4) 0.007(4) 0.002(4)
O2 0.028(5) 0.076(7) 0.049(6) 0.034(5) 0.003(4) -0.015(5)
O3 0.049(6) 0.025(5) 0.074(7) -0.004(5) -0.004(5) 0.001(4)
O4 0.031(5) 0.063(7) 0.074(7) -0.007(5) 0.004(5) 0.015(5)
O5 0.050(6) 0.096(8) 0.026(5) 0.019(5) 0.004(4) 0.005(5)
O6 0.024(5) 0.043(5) 0.036(5) 0.005(4) 0.005(4) -0.004(4)
O7 0.041(5) 0.035(5) 0.041(5) 0.015(4) 0.011(4) 0.016(4)
O8 0.033(5) 0.058(6) 0.032(5) 0.023(4) 0.012(4) -0.001(4)
O9 0.030(5) 0.038(5) 0.030(5) 0.011(4) -0.002(4) -0.005(4)
O10 0.033(5) 0.041(5) 0.032(5) 0.003(4) 0.014(4) -0.011(4)
O11 0.037(5) 0.050(6) 0.039(5) 0.023(4) 0.011(4) 0.006(4)
O12 0.053(6) 0.037(5) 0.039(5) 0.004(4) 0.015(4) 0.014(4)
F1 0.058(6) 0.096(7) 0.046(5) 0.008(5) 0.024(4) -0.016(5)
F2 0.023(4) 0.053(5) 0.058(5) 0.005(4) -0.007(4) -0.004(3)
F3 0.048(5) 0.048(6) 0.092(7) -0.010(5) -0.003(5) 0.019(4)
F4 0.056(7) 0.083(7) 0.147(10) -0.033(7) 0.008(7) -0.030(5)
F5 0.155(10) 0.066(7) 0.083(7) 0.013(5) 0.070(7) -0.032(6)
F6 0.092(7) 0.045(5) 0.096(7) -0.003(5) 0.032(6) 0.003(5)
F7 0.065(6) 0.076(6) 0.084(7) 0.014(5) 0.007(5) 0.052(5)
F8 0.031(5) 0.090(7) 0.077(6) 0.032(5) -0.019(4) -0.014(5)
F9 0.056(5) 0.084(6) 0.064(5) 0.052(5) 0.001(4) 0.007(5)
F10 0.035(6) 0.178(11) 0.082(7) 0.047(7) -0.027(5) -0.025(6)
F11 0.089(7) 0.141(9) 0.064(6) 0.051(6) 0.030(5) 0.090(7)
F12 0.066(6) 0.114(7) 0.039(5) 0.048(5) 0.023(4) 0.044(5)
C44 0.086(13) 0.059(11) 0.085(12) 0.029(9) 0.046(10) 0.029(9)
Cl1 0.106(3) 0.041(2) 0.055(2) 0.025(2) 0.040(2) 0.030(2)
Cl2 0.088(3) 0.044(2) 0.057(2) 0.006(2) 0.013(2) 0.011(2)

loop_
_atom_site_label
_atom_site_type_symbol
_atom_site_fract_x
_atom_site_fract_y
_atom_site_fract_z
_atom_site_U_iso_or_equiv
_atom_site_thermal_displace_type
_atom_site_occupancy
_atom_site_calc_flag
_atom_site_refinement_flags
_atom_site_disorder_group
Ag1 Ag 0.39355(8) 0.14797(8) 0.17965(4) 0.0313(2) Uani 1 d . .
Ag2 Ag 0.09043(8) -0.09418(8) 0.30580(4) 0.0319(2) Uani 1 d . .
Ag3 Ag 0.21525(8) -0.17972(8) 0.16253(5) 0.0343(2) Uani 1 d . .
Ag4 Ag 0.28441(8) 0.28497(8) 0.35012(4) 0.0339(2) Uani 1 d . .
Hg1 Hg 0.10572(4) 0.14015(4) 0.41872(2) 0.02217(12) Uani 1 d . .
Hg2 Hg 0.39410(4) -0.10308(4) 0.08484(2) 0.02472(13) Uani 1 d . .
C1 C 0.1890(9) 0.3046(8) 0.4417(5) 0.018(2) Uani 1 d . .
C2 C 0.1229(9) 0.3903(9) 0.4220(5) 0.025(3) Uani 1 d . .
C3 C 0.1701(11) 0.4999(10) 0.4477(6) 0.036(3) Uani 1 d . .
H3 H 0.1253(11) 0.5579(10) 0.4353(6) 0.043 Uiso 1 calc R .
C4 C 0.2801(10) 0.5287(9) 0.4910(5) 0.026(3) Uani 1 d . .
C5 C 0.3443(10) 0.4455(10) 0.5090(6) 0.032(3) Uani 1 d . .
H5 H 0.4207(10) 0.4638(10) 0.5378(6) 0.038 Uiso 1 calc R .
C6 C 0.2978(10) 0.3323(9) 0.4852(5) 0.025(3) Uani 1 d . .
C7 C 0.0006(9) 0.3636(10) 0.3764(6) 0.041(3) Uani 1 d . .
H7A H -0.0575(13) 0.3482(56) 0.4025(9) 0.049 Uiso 1 calc R .
H7B H 0.0011(18) 0.2978(36) 0.3402(20) 0.049 Uiso 1 calc R .
H7C H -0.0209(27) 0.4277(24) 0.3572(28) 0.049 Uiso 1 calc R .
C8 C 0.3275(12) 0.6495(10) 0.5145(6) 0.047(4) Uani 1 d . .
H8A H 0.2809(41) 0.6893(16) 0.5453(28) 0.056 Uiso 1 calc R .
H8B H 0.3217(60) 0.6831(18) 0.4757(7) 0.056 Uiso 1 calc R .
H8C H 0.4107(21) 0.6549(10) 0.5378(32) 0.056 Uiso 1 calc R .
C9 C 0.3695(11) 0.2443(10) 0.5135(6) 0.038(3) Uani 1 d . .
H9A H 0.3194(21) 0.2014(39) 0.5337(31) 0.045 Uiso 1 calc R .
H9B H 0.4387(35) 0.2819(10) 0.5477(25) 0.045 Uiso 1 calc R .
H9C H 0.3960(52) 0.1935(36) 0.4770(9) 0.045 Uiso 1 calc R .
C11 C 0.0165(10) -0.0187(8) 0.4015(5) 0.022(3) Uani 1 d . .
C12 C 0.0663(10) -0.0950(10) 0.4403(5) 0.029(3) Uani 1 d . .
C13 C 0.0047(11) -0.1969(9) 0.4354(6) 0.030(3) Uani 1 d . .
H13 H 0.0364(11) -0.2443(9) 0.4636(6) 0.036 Uiso 1 calc R .
C14 C -0.1018(12) -0.2301(10) 0.3902(6) 0.035(3) Uani 1 d . .
C15 C -0.1521(10) -0.1557(10) 0.3523(6) 0.032(3) Uani 1 d . .
H15 H -0.2266(10) -0.1771(10) 0.3219(6) 0.038 Uiso 1 calc R .
C16 C -0.0929(10) -0.0497(10) 0.3589(6) 0.030(3) Uani 1 d . .
C17 C 0.1861(9) -0.0642(10) 0.4876(6) 0.031(3) Uani 1 d . .
H17A H 0.1804(16) -0.0017(35) 0.5248(17) 0.037 Uiso 1 calc R .
H17B H 0.2442(15) -0.0420(51) 0.4633(9) 0.037 Uiso 1 calc R .
H17C H 0.2114(27) -0.1288(18) 0.5052(25) 0.037 Uiso 1 calc R .
C18 C -0.1636(12) -0.3479(10) 0.3776(7) 0.049(4) Uani 1 d . .
H18A H -0.1324(48) -0.3992(16) 0.3434(27) 0.059 Uiso 1 calc R .
H18B H -0.2492(14) -0.3462(15) 0.3619(36) 0.059 Uiso 1 calc R .
H18C H -0.1489(55) -0.3737(26) 0.4194(11) 0.059 Uiso 1 calc R .
C19 C -0.1577(10) 0.0280(10) 0.3209(6) 0.033(3) Uani 1 d . .
H19A H -0.2247(36) 0.0533(44) 0.3409(21) 0.040 Uiso 1 calc R .
H19B H -0.1871(51) -0.0115(19) 0.2738(9) 0.040 Uiso 1 calc R .
H19C H -0.1034(19) 0.0929(29) 0.3231(29) 0.040 Uiso 1 calc R .
C21 C 0.3279(9) -0.2628(9) 0.0902(5) 0.023(3) Uani 1 d . .
C22 C 0.2221(10) -0.3166(10) 0.0457(5) 0.027(3) Uani 1 d . .
C23 C 0.1826(9) -0.4243(10) 0.0447(5) 0.028(3) Uani 1 d . .
H23 H 0.1096(9) -0.4580(10) 0.0160(5) 0.033 Uiso 1 calc R .
C24 C 0.2513(10) -0.4844(9) 0.0867(5) 0.027(3) Uani 1 d . .
C25 C 0.3556(10) -0.4323(10) 0.1298(5) 0.031(3) Uani 1 d . .
H25 H 0.4010(10) -0.4719(10) 0.1586(5) 0.037 Uiso 1 calc R .
C26 C 0.3943(9) -0.3249(9) 0.1315(5) 0.022(3) Uani 1 d . .
C27 C 0.1476(10) -0.2578(10) -0.0035(6) 0.033(3) Uani 1 d . .
H27A H 0.1923(25) -0.1887(30) -0.0042(26) 0.040 Uiso 1 calc R .
H27B H 0.0735(28) -0.2397(51) 0.0109(19) 0.040 Uiso 1 calc R .
H27C H 0.1296(51) -0.3073(23) -0.0486(8) 0.040 Uiso 1 calc R .
C28 C 0.2052(11) -0.6016(9) 0.0845(6) 0.040(3) Uani 1 d . .
H28A H 0.1871(57) -0.6455(18) 0.0379(7) 0.048 Uiso 1 calc R .
H28B H 0.1329(35) -0.5994(10) 0.1026(32) 0.048 Uiso 1 calc R .
H28C H 0.2655(26) -0.6362(22) 0.1115(29) 0.048 Uiso 1 calc R .
C29 C 0.5164(10) -0.2759(11) 0.1755(6) 0.044(3) Uani 1 d . .
H29A H 0.5103(17) -0.2000(25) 0.2009(27) 0.052 Uiso 1 calc R .
H29B H 0.5738(18) -0.2735(55) 0.1468(7) 0.052 Uiso 1 calc R .
H29C H 0.5430(30) -0.3231(35) 0.2068(25) 0.052 Uiso 1 calc R .
C31 C 0.4539(10) 0.0579(9) 0.0806(5) 0.023(3) Uani 1 d . .
C32 C 0.5719(10) 0.1024(10) 0.1116(5) 0.029(3) Uani 1 d . .
C33 C 0.6104(10) 0.2042(11) 0.1025(6) 0.036(3) Uani 1 d . .
H33 H 0.6888(10) 0.2355(11) 0.1240(6) 0.043 Uiso 1 calc R .
C34 C 0.5372(11) 0.2642(10) 0.0621(6) 0.034(3) Uani 1 d . .
C35 C 0.4262(12) 0.2178(10) 0.0312(6) 0.038(3) Uani 1 d . .
H35 H 0.3780(12) 0.2561(10) 0.0026(6) 0.045 Uiso 1 calc R .
C36 C 0.3792(10) 0.1170(9) 0.0392(5) 0.027(3) Uani 1 d . .
C37 C 0.6504(11) 0.0402(11) 0.1540(6) 0.041(3) Uani 1 d . .
H37A H 0.6687(52) -0.0289(31) 0.1255(8) 0.049 Uiso 1 calc R .
H37B H 0.6098(27) 0.0216(53) 0.1877(23) 0.049 Uiso 1 calc R .
H37C H 0.7242(28) 0.0870(25) 0.1766(28) 0.049 Uiso 1 calc R .
C38 C 0.5794(11) 0.3812(10) 0.0595(7) 0.044(3) Uani 1 d . .
H38A H 0.6662(12) 0.3914(23) 0.0722(35) 0.053 Uiso 1 calc R .
H38B H 0.5461(52) 0.4363(10) 0.0909(27) 0.053 Uiso 1 calc R .
H38C H 0.5531(55) 0.3915(22) 0.0139(10) 0.053 Uiso 1 calc R .
C39 C 0.2564(10) 0.0692(10) 0.0046(5) 0.033(3) Uani 1 d . .
H39A H 0.2135(20) 0.0509(50) 0.0375(7) 0.040 Uiso 1 calc R .
H39B H 0.2597(10) 0.0012(31) -0.0296(22) 0.040 Uiso 1 calc R .
H39C H 0.2153(21) 0.1241(22) -0.0169(28) 0.040 Uiso 1 calc R .
C40 C 0.6549(10) 0.3693(11) 0.2914(6) 0.036(3) Uani 1 d . .
C41 C -0.1220(13) -0.3735(13) 0.1522(8) 0.057(4) Uani 1 d . .
C42 C 0.0123(11) 0.1566(11) 0.1489(6) 0.036(3) Uani 1 d . .
C43 C 0.4945(13) -0.0528(14) 0.3690(7) 0.055(4) Uani 1 d . .
S1 S 0.4997(3) 0.3997(3) 0.28380(15) 0.0323(7) Uani 1 d . .
S2 S -0.0712(3) -0.2321(3) 0.1536(2) 0.0344(7) Uani 1 d . .
S3 S 0.1277(2) 0.1051(2) 0.20478(13) 0.0231(6) Uani 1 d . .
S4 S 0.3819(2) -0.0039(2) 0.30953(14) 0.0267(7) Uani 1 d . .
O1 O 0.4445(7) 0.3417(6) 0.2160(4) 0.036(2) Uani 1 d . .
O2 O 0.4632(7) 0.3515(8) 0.3344(4) 0.049(2) Uani 1 d . .
O3 O 0.5058(8) 0.5190(7) 0.2965(5) 0.054(3) Uani 1 d . .
O4 O -0.1559(7) -0.1641(8) 0.1797(5) 0.061(3) Uani 1 d . .
O5 O -0.0602(8) -0.2368(8) 0.0867(4) 0.057(3) Uani 1 d . .
O6 O 0.0451(6) -0.2187(7) 0.2004(4) 0.036(2) Uani 1 d . .
O7 O 0.1655(7) 0.0135(6) 0.1595(4) 0.037(2) Uani 1 d . .
O8 O 0.0712(7) 0.0762(7) 0.2543(4) 0.039(2) Uani 1 d . .
O9 O 0.2184(7) 0.1987(6) 0.2290(4) 0.033(2) Uani 1 d . .
O10 O 0.2952(7) -0.1007(7) 0.2828(4) 0.036(2) Uani 1 d . .
O11 O 0.4446(7) 0.0245(7) 0.2616(4) 0.040(2) Uani 1 d . .
O12 O 0.3389(7) 0.0888(7) 0.3528(4) 0.043(2) Uani 1 d . .
F1 F 0.7027(7) 0.4057(7) 0.2482(4) 0.067(2) Uani 1 d . .
F2 F 0.7166(6) 0.4127(6) 0.3525(4) 0.048(2) Uani 1 d . .
F3 F 0.6615(7) 0.2596(7) 0.2800(4) 0.069(3) Uani 1 d . .
F4 F -0.2281(8) -0.4000(8) 0.1081(6) 0.108(4) Uani 1 d . .
F5 F -0.1376(10) -0.3818(8) 0.2116(5) 0.097(4) Uani 1 d . .
F6 F -0.0511(8) -0.4469(7) 0.1315(5) 0.079(3) Uani 1 d . .
F7 F -0.0313(7) 0.2433(7) 0.1832(4) 0.075(3) Uani 1 d . .
F8 F -0.0761(7) 0.0794(7) 0.1220(4) 0.069(3) Uani 1 d . .
F9 F 0.0562(7) 0.1878(7) 0.1022(4) 0.064(2) Uani 1 d . .
F10 F 0.5809(8) 0.0258(10) 0.3962(5) 0.103(4) Uani 1 d . .
F11 F 0.5381(8) -0.1419(9) 0.3383(4) 0.089(4) Uani 1 d . .
F12 F 0.4483(7) -0.0792(7) 0.4172(4) 0.065(3) Uani 1 d . .
C44 C 0.2396(15) -0.3903(12) 0.2775(8) 0.070(5) Uani 1 d . .
H44A H 0.3271(15) -0.3860(12) 0.2917(8) 0.085 Uiso 1 calc R .
H44B H 0.2203(15) -0.3638(12) 0.2355(8) 0.085 Uiso 1 calc R .
Cl1 Cl 0.1810(4) -0.3047(3) 0.3402(2) 0.0615(11) Uani 1 d . .
Cl2 Cl 0.1791(4) -0.5318(3) 0.2626(2) 0.0641(11) Uani 1 d . .

loop_
_atom_type_symbol
_atom_type_description
_atom_type_scat_dispersion_real
_atom_type_scat_dispersion_imag
_atom_type_scat_source
C C 0.0033 0.0016 'International Tables Vol C Tables 4.2.6.8 and 6.1.1.4'
H H 0.0000 0.0000 'International Tables Vol C Tables 4.2.6.8 and 6.1.1.4'
O O 0.0106 0.0060 'International Tables Vol C Tables 4.2.6.8 and 6.1.1.4'
F F 0.0171 0.0103 'International Tables Vol C Tables 4.2.6.8 and 6.1.1.4'
S S 0.1246 0.1234 'International Tables Vol C Tables 4.2.6.8 and 6.1.1.4'
Ag Ag -0.8971 1.1015 'International Tables Vol C Tables 4.2.6.8 and 6.1.1.4'
Hg Hg -2.3894 9.2266 'International Tables Vol C Tables 4.2.6.8 and 6.1.1.4'
Cl Cl 0.1484 0.1585 'International Tables Vol C Tables 4.2.6.8 and 6.1.1.4'

loop_
_geom_angle_atom_site_label_1
_geom_angle_atom_site_label_2
_geom_angle_atom_site_label_3
_geom_angle
_geom_angle_site_symmetry_1
_geom_angle_site_symmetry_3
_geom_angle_publ_flag
O1 Ag1 C31 115.9(3) . . ?
O1 Ag1 O9 82.1(3) . . ?
C31 Ag1 O9 144.1(3) . . ?
O1 Ag1 O11 119.6(3) . . ?
C31 Ag1 O11 105.9(3) . . ?
O9 Ag1 O11 88.6(2) . . ?
O1 Ag1 Hg2 155.2(2) . . ?
C31 Ag1 Hg2 39.6(3) . . ?
O9 Ag1 Hg2 119.8(2) . . ?
O11 Ag1 Hg2 75.3(2) . . ?
O6 Ag2 C11 144.2(3) . . ?
O6 Ag2 O10 81.5(3) . . ?
C11 Ag2 O10 133.2(3) . . ?
O6 Ag2 O8 92.4(3) . . ?
C11 Ag2 O8 97.0(3) . . ?
O10 Ag2 O8 87.3(3) . . ?
O6 Ag2 C16 113.9(3) . . ?
C11 Ag2 C16 31.8(3) . . ?
O10 Ag2 C16 164.7(3) . . ?
O8 Ag2 C16 91.5(3) . . ?
O6 Ag2 Hg1 158.5(2) . . ?
C11 Ag2 Hg1 39.6(3) . . ?
O10 Ag2 Hg1 103.9(2) . . ?
O8 Ag2 Hg1 67.4(2) . . ?
C16 Ag2 Hg1 61.8(3) . . ?
C21 Ag3 O6 140.2(3) . . ?
C21 Ag3 O10 123.2(3) . . ?
O6 Ag3 O10 82.6(3) . . ?
C21 Ag3 O7 117.4(3) . . ?
O6 Ag3 O7 92.4(3) . . ?
O10 Ag3 O7 84.9(3) . . ?
C21 Ag3 C22 32.2(3) . . ?
O6 Ag3 C22 112.2(3) . . ?
O10 Ag3 C22 152.0(3) . . ?
O7 Ag3 C22 116.7(3) . . ?
C21 Ag3 Hg2 42.9(3) . . ?
O6 Ag3 Hg2 164.7(2) . . ?
O10 Ag3 Hg2 107.4(2) . . ?
O7 Ag3 Hg2 77.4(2) . . ?
C22 Ag3 Hg2 64.1(2) . . ?
O2 Ag4 C1 135.4(3) . . ?
O2 Ag4 O9 91.3(3) . . ?
C1 Ag4 O9 133.0(3) . . ?
O2 Ag4 O12 96.7(3) . . ?
C1 Ag4 O12 94.7(3) . . ?
O9 Ag4 O12 81.9(3) . . ?
O2 Ag4 Hg1 155.2(2) . . ?
C1 Ag4 Hg1 38.2(2) . . ?
O9 Ag4 Hg1 102.3(2) . . ?
O12 Ag4 Hg1 65.5(2) . . ?
C11 Hg1 C1 175.8(4) . . ?
C11 Hg1 Ag2 45.7(3) . . ?
C1 Hg1 Ag2 138.5(3) . . ?
C11 Hg1 Ag4 140.5(3) . . ?
C1 Hg1 Ag4 43.7(3) . . ?
Ag2 Hg1 Ag4 94.83(3) . . ?
C31 Hg2 C21 177.8(4) . . ?
C31 Hg2 Ag3 130.5(3) . . ?
C21 Hg2 Ag3 47.4(3) . . ?
C31 Hg2 Ag1 46.1(3) . . ?
C21 Hg2 Ag1 132.3(3) . . ?
Ag3 Hg2 Ag1 86.09(3) . . ?
C6 C1 C2 119.5(10) . . ?
C6 C1 Hg1 120.6(7) . . ?
C2 C1 Hg1 119.0(7) . . ?
C6 C1 Ag4 89.5(6) . . ?
C2 C1 Ag4 92.3(6) . . ?
Hg1 C1 Ag4 98.1(4) . . ?
C3 C2 C1 118.4(10) . . ?
C3 C2 C7 120.5(10) . . ?
C1 C2 C7 121.1(10) . . ?
C2 C3 C4 122.6(11) . . ?
C5 C4 C3 118.8(11) . . ?
C5 C4 C8 121.7(11) . . ?
C3 C4 C8 119.4(10) . . ?
C4 C5 C6 120.3(10) . . ?
C1 C6 C5 120.4(10) . . ?
C1 C6 C9 122.2(10) . . ?
C5 C6 C9 117.3(10) . . ?
C16 C11 C12 118.4(10) . . ?
C16 C11 Hg1 122.8(8) . . ?
C12 C11 Hg1 118.6(8) . . ?
C16 C11 Ag2 84.2(7) . . ?
C12 C11 Ag2 96.1(6) . . ?
Hg1 C11 Ag2 94.7(4) . . ?
C13 C12 C11 120.7(10) . . ?
C13 C12 C17 119.2(10) . . ?
C11 C12 C17 120.1(11) . . ?
C14 C13 C12 120.7(10) . . ?
C13 C14 C15 119.1(11) . . ?
C13 C14 C18 121.7(11) . . ?
C15 C14 C18 119.2(12) . . ?
C14 C15 C16 120.7(11) . . ?
C11 C16 C15 120.3(10) . . ?
C11 C16 C19 122.6(10) . . ?
C15 C16 C19 117.1(10) . . ?
C11 C16 Ag2 63.9(6) . . ?
C15 C16 Ag2 104.3(7) . . ?
C19 C16 Ag2 105.1(7) . . ?
C26 C21 C22 117.8(10) . . ?
C26 C21 Hg2 121.5(8) . . ?
C22 C21 Hg2 120.3(7) . . ?
C26 C21 Ag3 98.8(7) . . ?
C22 C21 Ag3 88.6(7) . . ?
Hg2 C21 Ag3 89.6(4) . . ?
C23 C22 C21 121.2(10) . . ?
C23 C22 C27 117.4(10) . . ?
C21 C22 C27 121.4(10) . . ?
C23 C22 Ag3 110.4(7) . . ?
C21 C22 Ag3 59.2(6) . . ?
C27 C22 Ag3 100.9(7) . . ?
C22 C23 C24 119.6(10) . . ?
C25 C24 C23 119.2(10) . . ?
C25 C24 C28 122.5(10) . . ?
C23 C24 C28 118.2(10) . . ?
C26 C25 C24 121.3(10) . . ?
C25 C26 C21 120.9(10) . . ?
C25 C26 C29 118.6(9) . . ?
C21 C26 C29 120.4(10) . . ?
C32 C31 C36 120.0(10) . . ?
C32 C31 Hg2 120.4(8) . . ?
C36 C31 Hg2 119.2(8) . . ?
C32 C31 Ag1 88.8(6) . . ?
C36 C31 Ag1 93.5(7) . . ?
Hg2 C31 Ag1 94.4(4) . . ?
C33 C32 C31 118.3(11) . . ?
C33 C32 C37 121.7(11) . . ?
C31 C32 C37 120.0(10) . . ?
C32 C33 C34 122.4(11) . . ?
C35 C34 C33 118.0(11) . . ?
C35 C34 C38 121.6(11) . . ?
C33 C34 C38 120.1(11) . . ?
C34 C35 C36 123.3(11) . . ?
C35 C36 C31 118.0(11) . . ?
C35 C36 C39 121.5(10) . . ?
C31 C36 C39 120.5(10) . . ?
F1 C40 F2 109.9(10) . . ?
F1 C40 F3 107.7(11) . . ?
F2 C40 F3 107.0(10) . . ?
F1 C40 S1 111.4(9) . . ?
F2 C40 S1 111.1(9) . . ?
F3 C40 S1 109.6(8) . . ?
F6 C41 F5 109.6(14) . . ?
F6 C41 F4 106.9(12) . . ?
F5 C41 F4 108.3(12) . . ?
F6 C41 S2 113.0(10) . . ?
F5 C41 S2 111.1(10) . . ?
F4 C41 S2 107.7(11) . . ?
F9 C42 F8 110.3(11) . . ?
F9 C42 F7 108.9(10) . . ?
F8 C42 F7 107.0(11) . . ?
F9 C42 S3 109.9(9) . . ?
F8 C42 S3 110.6(8) . . ?
F7 C42 S3 110.2(9) . . ?
F10 C43 F11 108.7(13) . . ?
F10 C43 F12 108.7(13) . . ?
F11 C43 F12 108.4(13) . . ?
F10 C43 S4 109.8(11) . . ?
F11 C43 S4 110.5(10) . . ?
F12 C43 S4 110.7(10) . . ?
O3 S1 O1 115.1(5) . . ?
O3 S1 O2 115.7(6) . . ?
O1 S1 O2 113.8(5) . . ?
O3 S1 C40 103.6(6) . . ?
O1 S1 C40 103.8(5) . . ?
O2 S1 C40 102.7(5) . . ?
O5 S2 O4 118.4(6) . . ?
O5 S2 O6 112.4(5) . . ?
O4 S2 O6 113.5(5) . . ?
O5 S2 C41 104.1(7) . . ?
O4 S2 C41 105.2(6) . . ?
O6 S2 C41 100.8(6) . . ?
O8 S3 O7 116.2(5) . . ?
O8 S3 O9 115.6(5) . . ?
O7 S3 O9 111.6(5) . . ?
O8 S3 C42 105.2(5) . . ?
O7 S3 C42 102.6(5) . . ?
O9 S3 C42 103.5(5) . . ?
O11 S4 O10 114.6(5) . . ?
O11 S4 O12 116.5(5) . . ?
O10 S4 O12 113.3(5) . . ?
O11 S4 C43 104.6(6) . . ?
O10 S4 C43 102.9(7) . . ?
O12 S4 C43 102.6(6) . . ?
S1 O1 Ag1 125.0(4) . . ?
S1 O2 Ag4 134.7(5) . . ?
S2 O6 Ag3 118.8(4) . . ?
S2 O6 Ag2 123.9(5) . . ?
Ag3 O6 Ag2 99.0(3) . . ?
S3 O7 Ag3 135.7(5) . . ?
S3 O8 Ag2 129.5(5) . . ?
S3 O9 Ag4 121.1(4) . . ?
S3 O9 Ag1 108.6(4) . . ?
Ag4 O9 Ag1 109.6(3) . . ?
S4 O10 Ag3 124.3(4) . . ?
S4 O10 Ag2 120.7(4) . . ?
Ag3 O10 Ag2 91.2(3) . . ?
S4 O11 Ag1 130.8(5) . . ?
S4 O12 Ag4 137.8(5) . . ?
Cl1 C44 Cl2 110.0(8) . . ?

loop_
_geom_bond_atom_site_label_1
_geom_bond_atom_site_label_2
_geom_bond_distance
_geom_bond_site_symmetry_2
_geom_bond_publ_flag
Ag1 O1 2.346(8) . ?
Ag1 C31 2.368(10) . ?
Ag1 O9 2.485(8) . ?
Ag1 O11 2.532(7) . ?
Ag1 Hg2 3.2797(14) . ?
Ag2 O6 2.335(8) . ?
Ag2 C11 2.346(10) . ?
Ag2 O10 2.504(8) . ?
Ag2 O8 2.557(8) . ?
Ag2 C16 2.599(12) . ?
Ag2 Hg1 3.2689(14) . ?
Ag3 C21 2.284(10) . ?
Ag3 O6 2.327(8) . ?
Ag3 O10 2.457(8) . ?
Ag3 O7 2.479(7) . ?
Ag3 C22 2.658(11) . ?
Ag3 Hg2 3.1012(11) . ?
Ag4 O2 2.297(8) . ?
Ag4 C1 2.363(10) . ?
Ag4 O9 2.468(7) . ?
Ag4 O12 2.528(8) . ?
Ag4 Hg1 3.3863(12) . ?
Hg1 C11 2.093(11) . ?
Hg1 C1 2.114(10) . ?
Hg2 C31 2.096(11) . ?
Hg2 C21 2.112(11) . ?
C1 C6 1.377(14) . ?
C1 C2 1.413(14) . ?
C2 C3 1.38(2) . ?
C2 C7 1.517(14) . ?
C3 C4 1.386(15) . ?
C4 C5 1.365(15) . ?
C4 C8 1.50(2) . ?
C5 C6 1.41(2) . ?
C6 C9 1.540(14) . ?
C11 C16 1.378(15) . ?
C11 C12 1.436(14) . ?
C12 C13 1.39(2) . ?
C12 C17 1.511(15) . ?
C13 C14 1.38(2) . ?
C14 C15 1.41(2) . ?
C14 C18 1.53(2) . ?
C15 C16 1.41(2) . ?
C16 C19 1.504(14) . ?
C21 C26 1.412(14) . ?
C21 C22 1.416(15) . ?
C22 C23 1.38(2) . ?
C22 C27 1.534(14) . ?
C23 C24 1.416(14) . ?
C24 C25 1.387(15) . ?
C24 C28 1.50(2) . ?
C25 C26 1.37(2) . ?
C26 C29 1.539(15) . ?
C31 C32 1.42(2) . ?
C31 C36 1.434(14) . ?
C32 C33 1.38(2) . ?
C32 C37 1.494(15) . ?
C33 C34 1.42(2) . ?
C34 C35 1.35(2) . ?
C34 C38 1.51(2) . ?
C35 C36 1.39(2) . ?
C36 C39 1.487(15) . ?
C40 F1 1.294(14) . ?
C40 F2 1.314(13) . ?
C40 F3 1.326(14) . ?
C40 S1 1.828(12) . ?
C41 F6 1.30(2) . ?
C41 F5 1.31(2) . ?
C41 F4 1.36(2) . ?
C41 S2 1.81(2) . ?
C42 F9 1.304(14) . ?
C42 F8 1.310(14) . ?
C42 F7 1.323(14) . ?
C42 S3 1.822(11) . ?
C43 F10 1.31(2) . ?
C43 F11 1.31(2) . ?
C43 F12 1.32(2) . ?
C43 S4 1.831(12) . ?
S1 O3 1.428(8) . ?
S1 O1 1.443(8) . ?
S1 O2 1.442(8) . ?
S2 O5 1.417(8) . ?
S2 O4 1.425(9) . ?
S2 O6 1.476(8) . ?
S3 O8 1.425(8) . ?
S3 O7 1.444(8) . ?
S3 O9 1.452(8) . ?
S4 O11 1.438(8) . ?
S4 O10 1.455(8) . ?
S4 O12 1.459(8) . ?
C44 Cl1 1.756(15) . ?
C44 Cl2 1.78(2) . ?
